data_5000219
loop_
_publ_author_name
'Schiferl, D.'
'Barrett, C. S.'

_publ_section_title
;
 The crystal structure of arsenic at 4.2, 78 and 299 K
;
_journal_coden_ASTM JACGAR
_journal_name_full 'Journal of Applied Crystallography'
_journal_page_first 30
_journal_page_last 36
_journal_paper_doi 10.1107/S0021889869006443
_journal_volume 2
_journal_year 1969
_chemical_formula_structural As
_chemical_formula_sum As
_chemical_name_common Arsenic
_chemical_name_mineral Arsenic
_chemical_name_systematic Arsenic
_space_group_IT_number 166
_symmetry_cell_setting trigonal
_symmetry_space_group_name_Hall '-R 3 2"'
_symmetry_space_group_name_H-M 'R -3 m :H'
_cell_angle_alpha 90
_cell_angle_beta 90
_cell_angle_gamma 120
_cell_formula_units_Z 6
_cell_length_a 3.7597(1)
_cell_length_b 3.7597(1)
_cell_length_c 10.4412(2)
_cell_volume 127.8
_database_code_amcsd 0012833
_diffrn_ambient_temperature 4.2
_exptl_crystal_density_diffrn 5.840
_refine_ls_R_factor_all 0.039
_cod_original_sg_symbol_H-M 'R -3 m H'
_cod_database_code 5000219

loop_
_space_group_symop_operation_xyz
x,y,z
-y,x-y,z
y-x,-x,z
-y,-x,z
x,x-y,z
y-x,y,z
-x,-y,-z
y,y-x,-z
x-y,x,-z
y,x,-z
-x,y-x,-z
x-y,-y,-z
1/3+x,2/3+y,2/3+z
2/3+x,1/3+y,1/3+z
1/3-y,2/3+x-y,2/3+z
2/3-y,1/3+x-y,1/3+z
1/3-x+y,2/3-x,2/3+z
2/3-x+y,1/3-x,1/3+z
1/3-y,2/3-x,2/3+z
2/3-y,1/3-x,1/3+z
1/3+x,2/3+x-y,2/3+z
2/3+x,1/3+x-y,1/3+z
1/3-x+y,2/3+y,2/3+z
2/3-x+y,1/3+y,1/3+z
1/3-x,2/3-y,2/3-z
2/3-x,1/3-y,1/3-z
1/3+y,2/3-x+y,2/3-z
2/3+y,1/3-x+y,1/3-z
1/3+x-y,2/3+x,2/3-z
2/3+x-y,1/3+x,1/3-z
1/3+y,2/3+x,2/3-z
2/3+y,1/3+x,1/3-z
1/3-x,2/3-x+y,2/3-z
2/3-x,1/3-x+y,1/3-z
1/3+x-y,2/3-y,2/3-z
2/3+x-y,1/3-y,1/3-z

loop_
_atom_site_label
_atom_site_type_symbol
_atom_site_symmetry_multiplicity
_atom_site_Wyckoff_symbol
_atom_site_fract_x
_atom_site_fract_y
_atom_site_fract_z
_atom_site_occupancy
_atom_site_attached_hydrogens
_atom_site_calc_flag
As1 As0 6 c 0. 0. 0.22764(2) 1. 0 d

loop_
_atom_type_symbol
_atom_type_oxidation_number
As0 0.000

loop_
_cod_related_entry_id
_cod_related_entry_database
_cod_related_entry_code
1 AMCSD 0012833
